data_2206282
loop_
_publ_author_name
'Pei-Liang Zhao'
'Wei Huang'
'Guang-Fu Yang'

_publ_section_title
;
 1'-<i>tert</i>-Butyl-2'-(2,2-dimethyl-4-oxochroman-6-carbonyl)benzohydrazide
;
_journal_issue 7
_journal_name_full 'Acta Crystallographica Section E'
_journal_page_first o2139
_journal_page_last o2141
_journal_paper_doi 10.1107/S1600536805018398
_journal_volume 61
_journal_year 2005
_chemical_formula_iupac 'C23 H26 N2 O4'
_chemical_formula_moiety 'C23 H26 N2 O4'
_chemical_formula_sum 'C23 H26 N2 O4'
_chemical_formula_weight 394.46
_chemical_melting_point 484
_chemical_name_systematic
;
1'-tert-Butyl-2'-(2,2-dimethyl-4-oxochroman-6-carbonyl)benzohydrazide
;
_space_group_IT_number 14
_symmetry_cell_setting monoclinic
_symmetry_space_group_name_Hall '-P 2yn'
_symmetry_space_group_name_H-M 'P 1 21/n 1'
_atom_sites_solution_hydrogens geom
_atom_sites_solution_primary direct
_atom_sites_solution_secondary difmap
_audit_creation_method SHELXL-97
_cell_angle_alpha 90.00
_cell_angle_beta 95.967(2)
_cell_angle_gamma 90.00
_cell_formula_units_Z 4
_cell_length_a 9.5123(12)
_cell_length_b 9.2752(11)
_cell_length_c 24.424(3)
_cell_measurement_reflns_used 1949
_cell_measurement_temperature 292(2)
_cell_measurement_theta_max 21.35
_cell_measurement_theta_min 2.35
_cell_volume 2143.2(5)
_computing_cell_refinement 'SAINT (Bruker, 1999)'
_computing_data_collection 'SMART (Bruker, 1997)'
_computing_data_reduction SAINT
_computing_molecular_graphics 'SHELXTL (Bruker, 1997)'
_computing_publication_material SHELXTL
_computing_structure_refinement 'SHELXL97 (Sheldrick, 1997)'
_computing_structure_solution 'SHELXS97 (Sheldrick, 1990)'
_diffrn_ambient_temperature 292(2)
_diffrn_measured_fraction_theta_full 0.999
_diffrn_measured_fraction_theta_max 0.999
_diffrn_measurement_device_type 'Bruker SMART 4K CCD area-detector'
_diffrn_measurement_method '\f and \w'
_diffrn_radiation_monochromator graphite
_diffrn_radiation_source 'fine-focus sealed tube'
_diffrn_radiation_type MoK\a
_diffrn_radiation_wavelength 0.71073
_diffrn_reflns_av_R_equivalents 0.0458
_diffrn_reflns_av_sigmaI/netI 0.0459
_diffrn_reflns_limit_h_max 11
_diffrn_reflns_limit_h_min -11
_diffrn_reflns_limit_k_max 11
_diffrn_reflns_limit_k_min -11
_diffrn_reflns_limit_l_max 30
_diffrn_reflns_limit_l_min -30
_diffrn_reflns_number 16302
_diffrn_reflns_theta_full 26.00
_diffrn_reflns_theta_max 26.00
_diffrn_reflns_theta_min 1.68
_exptl_absorpt_coefficient_mu 0.084
_exptl_absorpt_correction_type none
_exptl_crystal_colour colorless
_exptl_crystal_density_diffrn 1.222
_exptl_crystal_density_method 'not measured'
_exptl_crystal_description plate
_exptl_crystal_F_000 840
_exptl_crystal_size_max 0.30
_exptl_crystal_size_mid 0.20
_exptl_crystal_size_min 0.10
_refine_diff_density_max 0.171
_refine_diff_density_min -0.139
_refine_ls_extinction_method none
_refine_ls_goodness_of_fit_ref 1.026
_refine_ls_hydrogen_treatment constr
_refine_ls_matrix_type full
_refine_ls_number_parameters 267
_refine_ls_number_reflns 4217
_refine_ls_number_restraints 0
_refine_ls_restrained_S_all 1.026
_refine_ls_R_factor_all 0.0954
_refine_ls_R_factor_gt 0.0558
_refine_ls_shift/su_max 0.000
_refine_ls_shift/su_mean 0.000
_refine_ls_structure_factor_coef Fsqd
_refine_ls_weighting_details 'calc w = 1/[\s^2^(Fo^2^)+(0.057P)^2^+0.2557P] where P = (Fo^2^+2Fc^2^)/3'
_refine_ls_weighting_scheme calc
_refine_ls_wR_factor_gt 0.1212
_refine_ls_wR_factor_ref 0.1380
_reflns_number_gt 2694
_reflns_number_total 4217
_reflns_threshold_expression I>2\s(I)
_cod_data_source_file sg6014.cif
_cod_data_source_block I
_cod_depositor_comments
;
The following automatic conversions were performed:
'_symmetry_cell_setting' value 'Monoclinic' changed to 'monoclinic'
according to '/home/saulius/struct/CIF-dictionaries/cif_core.dic'
dictionary named 'cif_core.dic' version 2.4.1 from 2010-06-29.

Automatic conversion script
Id: cif_fix_enum 1527 2010-12-29 10:47:43Z saulius 

The following automatic conversions were performed:

'_symmetry_cell_setting' value 'Monoclinic' changed to 'monoclinic'
according to /home/saulius/struct/CIF-dictionaries/cif_core.dic
dictionary named 'cif_core.dic' version 2.4.1 from 2010-06-29.

Automatic conversion script
Id: cif_fix_values 1715 2011-07-08 13:25:40Z adriana 
;
_cod_original_sg_symbol_H-M P21/n
_cod_database_code 2206282
_cod_database_fobs_code 2206282

loop_
_symmetry_equiv_pos_as_xyz
'x, y, z'
'-x+1/2, y+1/2, -z+1/2'
'-x, -y, -z'
'x-1/2, -y-1/2, z-1/2'

loop_
_atom_site_label
_atom_site_fract_x
_atom_site_fract_y
_atom_site_fract_z
_atom_site_U_iso_or_equiv
_atom_site_adp_type
_atom_site_calc_flag
_atom_site_refinement_flags
_atom_site_occupancy
_atom_site_type_symbol
C1 0.1897(3) 0.3148(3) 0.07333(10) 0.0755(8) Uani d . 1 C
H1A 0.2340 0.2407 0.0965 0.113 Uiso calc R 1 H
H1B 0.1043 0.2778 0.0539 0.113 Uiso calc R 1 H
H1C 0.1676 0.3954 0.0955 0.113 Uiso calc R 1 H
C2 0.3309(3) 0.2377(3) -0.00217(12) 0.0948(9) Uani d . 1 C
H2A 0.4028 0.2686 -0.0244 0.142 Uiso calc R 1 H
H2B 0.2499 0.2048 -0.0255 0.142 Uiso calc R 1 H
H2C 0.3668 0.1604 0.0214 0.142 Uiso calc R 1 H
C3 0.2888(2) 0.3625(2) 0.03250(9) 0.0610(6) Uani d . 1 C
C4 0.2280(3) 0.4879(3) -0.00236(9) 0.0643(7) Uani d . 1 C
H4A 0.2923 0.5126 -0.0292 0.077 Uiso calc R 1 H
H4B 0.1388 0.4590 -0.0222 0.077 Uiso calc R 1 H
C5 0.2050(2) 0.6173(3) 0.03212(9) 0.0539(6) Uani d . 1 C
C6 0.3203(2) 0.6442(2) 0.07626(8) 0.0454(5) Uani d . 1 C
C7 0.4216(2) 0.5378(2) 0.08956(9) 0.0508(5) Uani d . 1 C
C8 0.5306(2) 0.5627(2) 0.13077(10) 0.0606(6) Uani d . 1 C
H8 0.5966 0.4908 0.1407 0.073 Uiso calc R 1 H
C9 0.5405(2) 0.6941(2) 0.15688(9) 0.0546(6) Uani d . 1 C
H9 0.6150 0.7106 0.1840 0.066 Uiso calc R 1 H
C10 0.44231(19) 0.8033(2) 0.14397(8) 0.0428(5) Uani d . 1 C
C11 0.3330(2) 0.7755(2) 0.10375(8) 0.0456(5) Uani d . 1 C
H11 0.2658 0.8467 0.0947 0.055 Uiso calc R 1 H
C12 0.4474(2) 0.9498(2) 0.16942(8) 0.0463(5) Uani d . 1 C
C13 0.4789(2) 1.1442(2) 0.28196(9) 0.0565(6) Uani d . 1 C
C14 0.3714(3) 1.0251(3) 0.28793(11) 0.0875(9) Uani d . 1 C
H14A 0.3127 1.0135 0.2538 0.131 Uiso calc R 1 H
H14B 0.3137 1.0502 0.3165 0.131 Uiso calc R 1 H
H14C 0.4200 0.9363 0.2973 0.131 Uiso calc R 1 H
C15 0.3990(3) 1.2828(3) 0.26585(12) 0.0817(8) Uani d . 1 C
H15A 0.4652 1.3578 0.2597 0.123 Uiso calc R 1 H
H15B 0.3442 1.3110 0.2949 0.123 Uiso calc R 1 H
H15C 0.3373 1.2670 0.2327 0.123 Uiso calc R 1 H
C16 0.5721(3) 1.1623(4) 0.33591(10) 0.0887(9) Uani d . 1 C
H16A 0.6259 1.0758 0.3438 0.133 Uiso calc R 1 H
H16B 0.5141 1.1806 0.3650 0.133 Uiso calc R 1 H
H16C 0.6354 1.2419 0.3329 0.133 Uiso calc R 1 H
C17 0.6703(2) 1.1936(2) 0.21996(8) 0.0450(5) Uani d . 1 C
C18 0.7429(2) 1.1484(2) 0.17154(9) 0.0484(5) Uani d . 1 C
C19 0.8847(3) 1.1145(3) 0.17883(11) 0.0663(7) Uani d . 1 C
H19 0.9330 1.1161 0.2140 0.080 Uiso calc R 1 H
C20 0.9551(3) 1.0786(3) 0.13448(15) 0.0892(9) Uani d . 1 C
H20 1.0504 1.0545 0.1397 0.107 Uiso calc R 1 H
C21 0.8850(4) 1.0782(3) 0.08257(14) 0.0924(10) Uani d . 1 C
H21 0.9329 1.0526 0.0527 0.111 Uiso calc R 1 H
C22 0.7463(4) 1.1148(3) 0.07445(11) 0.0875(9) Uani d . 1 C
H22 0.6999 1.1162 0.0390 0.105 Uiso calc R 1 H
C23 0.6740(3) 1.1499(3) 0.11872(10) 0.0671(7) Uani d . 1 C
H23 0.5789 1.1747 0.1131 0.081 Uiso calc R 1 H
N1 0.55153(17) 0.97249(17) 0.21121(6) 0.0447(4) Uani d . 1 N
H1 0.6076 0.9032 0.2222 0.054 Uiso calc R 1 H
N2 0.56768(17) 1.10738(17) 0.23635(7) 0.0458(4) Uani d . 1 N
O1 0.10237(17) 0.69566(19) 0.02515(7) 0.0752(5) Uani d . 1 O
O2 0.42134(15) 0.40841(16) 0.06374(7) 0.0656(5) Uani d . 1 O
O3 0.36326(16) 1.04377(16) 0.15402(6) 0.0634(4) Uani d . 1 O
O4 0.70408(15) 1.30698(16) 0.24409(6) 0.0614(4) Uani d . 1 O

loop_
_atom_site_aniso_label
_atom_site_aniso_U_11
_atom_site_aniso_U_22
_atom_site_aniso_U_33
_atom_site_aniso_U_12
_atom_site_aniso_U_13
_atom_site_aniso_U_23
C1 0.0728(17) 0.0728(17) 0.0769(17) -0.0209(14) -0.0111(14) 0.0132(14)
C2 0.099(2) 0.078(2) 0.103(2) -0.0135(17) -0.0109(17) -0.0381(17)
C3 0.0581(14) 0.0594(15) 0.0624(15) -0.0173(12) -0.0088(12) -0.0086(12)
C4 0.0674(15) 0.0717(16) 0.0511(14) -0.0218(13) -0.0057(12) -0.0029(12)
C5 0.0492(13) 0.0604(15) 0.0494(13) -0.0139(11) -0.0071(10) 0.0102(11)
C6 0.0396(11) 0.0497(13) 0.0459(12) -0.0084(10) -0.0004(9) 0.0022(10)
C7 0.0431(12) 0.0478(13) 0.0604(14) -0.0064(10) -0.0005(10) -0.0095(11)
C8 0.0475(13) 0.0480(14) 0.0813(17) 0.0050(10) -0.0178(12) -0.0108(12)
C9 0.0442(12) 0.0508(13) 0.0643(14) 0.0007(10) -0.0161(10) -0.0085(11)
C10 0.0373(11) 0.0428(12) 0.0474(12) -0.0027(9) -0.0007(9) 0.0019(9)
C11 0.0401(11) 0.0471(13) 0.0487(12) -0.0011(9) 0.0007(9) 0.0079(10)
C12 0.0414(12) 0.0440(12) 0.0523(13) 0.0003(10) -0.0002(10) 0.0058(10)
C13 0.0480(13) 0.0611(15) 0.0613(14) 0.0032(11) 0.0097(11) -0.0136(12)
C14 0.086(2) 0.090(2) 0.094(2) -0.0189(16) 0.0450(16) -0.0137(16)
C15 0.0616(16) 0.0791(19) 0.105(2) 0.0213(14) 0.0124(15) -0.0148(16)
C16 0.0781(18) 0.130(3) 0.0587(16) 0.0136(18) 0.0079(14) -0.0128(16)
C17 0.0394(11) 0.0383(12) 0.0546(13) 0.0006(9) -0.0085(9) -0.0024(10)
C18 0.0525(13) 0.0369(12) 0.0557(14) -0.0062(10) 0.0054(10) 0.0014(10)
C19 0.0589(15) 0.0681(16) 0.0740(17) 0.0020(12) 0.0166(13) 0.0082(13)
C20 0.0767(19) 0.087(2) 0.111(3) 0.0030(16) 0.042(2) 0.0179(19)
C21 0.116(3) 0.081(2) 0.089(2) -0.0239(19) 0.056(2) -0.0090(17)
C22 0.112(3) 0.093(2) 0.0610(17) -0.0350(19) 0.0240(18) -0.0018(15)
C23 0.0721(16) 0.0665(16) 0.0624(16) -0.0140(13) 0.0048(13) 0.0023(13)
N1 0.0461(10) 0.0338(9) 0.0530(10) 0.0021(7) -0.0013(8) -0.0021(8)
N2 0.0456(10) 0.0367(9) 0.0545(11) -0.0008(8) 0.0026(8) -0.0065(8)
O1 0.0580(10) 0.0841(12) 0.0767(12) -0.0001(10) -0.0251(9) 0.0069(10)
O2 0.0539(9) 0.0554(10) 0.0837(11) -0.0049(7) -0.0112(8) -0.0220(9)
O3 0.0596(10) 0.0482(9) 0.0778(11) 0.0091(8) -0.0151(8) 0.0016(8)
O4 0.0526(9) 0.0506(9) 0.0792(11) -0.0082(7) -0.0016(8) -0.0186(8)

loop_
_atom_type_symbol
_atom_type_description
_atom_type_scat_dispersion_real
_atom_type_scat_dispersion_imag
_atom_type_scat_source
C C 0.0033 0.0016 'International Tables Vol C Tables 4.2.6.8 and 6.1.1.4'
H H 0.0000 0.0000 'International Tables Vol C Tables 4.2.6.8 and 6.1.1.4'
N N 0.0061 0.0033 'International Tables Vol C Tables 4.2.6.8 and 6.1.1.4'
O O 0.0106 0.0060 'International Tables Vol C Tables 4.2.6.8 and 6.1.1.4'

loop_
_geom_angle_atom_site_label_1
_geom_angle_atom_site_label_2
_geom_angle_atom_site_label_3
_geom_angle
C3 C1 H1A 109.5
C3 C1 H1B 109.5
H1A C1 H1B 109.5
C3 C1 H1C 109.5
H1A C1 H1C 109.5
H1B C1 H1C 109.5
C3 C2 H2A 109.5
C3 C2 H2B 109.5
H2A C2 H2B 109.5
C3 C2 H2C 109.5
H2A C2 H2C 109.5
H2B C2 H2C 109.5
O2 C3 C1 107.69(18)
O2 C3 C2 104.50(19)
C1 C3 C2 111.5(2)
O2 C3 C4 108.98(17)
C1 C3 C4 111.5(2)
C2 C3 C4 112.3(2)
C5 C4 C3 111.61(18)
C5 C4 H4A 109.3
C3 C4 H4A 109.3
C5 C4 H4B 109.3
C3 C4 H4B 109.3
H4A C4 H4B 108.0
O1 C5 C6 121.7(2)
O1 C5 C4 124.3(2)
C6 C5 C4 113.9(2)
C11 C6 C7 118.96(18)
C11 C6 C5 121.44(19)
C7 C6 C5 119.56(19)
O2 C7 C8 116.71(19)
O2 C7 C6 123.40(18)
C8 C7 C6 119.89(19)
C9 C8 C7 119.6(2)
C9 C8 H8 120.2
C7 C8 H8 120.2
C8 C9 C10 121.90(19)
C8 C9 H9 119.0
C10 C9 H9 119.0
C11 C10 C9 117.65(19)
C11 C10 C12 117.17(18)
C9 C10 C12 125.17(17)
C10 C11 C6 121.98(19)
C10 C11 H11 119.0
C6 C11 H11 119.0
O3 C12 N1 121.64(19)
O3 C12 C10 122.12(18)
N1 C12 C10 116.24(17)
N2 C13 C16 110.18(18)
N2 C13 C14 109.88(18)
C16 C13 C14 109.5(2)
N2 C13 C15 107.65(19)
C16 C13 C15 111.2(2)
C14 C13 C15 108.4(2)
C13 C14 H14A 109.5
C13 C14 H14B 109.5
H14A C14 H14B 109.5
C13 C14 H14C 109.5
H14A C14 H14C 109.5
H14B C14 H14C 109.5
C13 C15 H15A 109.5
C13 C15 H15B 109.5
H15A C15 H15B 109.5
C13 C15 H15C 109.5
H15A C15 H15C 109.5
H15B C15 H15C 109.5
C13 C16 H16A 109.5
C13 C16 H16B 109.5
H16A C16 H16B 109.5
C13 C16 H16C 109.5
H16A C16 H16C 109.5
H16B C16 H16C 109.5
O4 C17 N2 121.53(19)
O4 C17 C18 120.06(19)
N2 C17 C18 118.41(17)
C19 C18 C23 119.0(2)
C19 C18 C17 119.3(2)
C23 C18 C17 121.5(2)
C20 C19 C18 120.3(3)
C20 C19 H19 119.9
C18 C19 H19 119.9
C21 C20 C19 120.1(3)
C21 C20 H20 120.0
C19 C20 H20 120.0
C22 C21 C20 120.4(3)
C22 C21 H21 119.8
C20 C21 H21 119.8
C21 C22 C23 120.1(3)
C21 C22 H22 120.0
C23 C22 H22 120.0
C22 C23 C18 120.1(3)
C22 C23 H23 119.9
C18 C23 H23 119.9
C12 N1 N2 120.43(16)
C12 N1 H1 119.8
N2 N1 H1 119.8
C17 N2 N1 116.70(16)
C17 N2 C13 124.17(16)
N1 N2 C13 118.99(16)
C7 O2 C3 117.33(17)

loop_
_geom_bond_atom_site_label_1
_geom_bond_atom_site_label_2
_geom_bond_distance
C1 C3 1.508(3)
C1 H1A 0.9600
C1 H1B 0.9600
C1 H1C 0.9600
C2 C3 1.512(3)
C2 H2A 0.9600
C2 H2B 0.9600
C2 H2C 0.9600
C3 O2 1.467(2)
C3 C4 1.520(3)
C4 C5 1.495(3)
C4 H4A 0.9700
C4 H4B 0.9700
C5 O1 1.215(3)
C5 C6 1.477(3)
C6 C11 1.390(3)
C6 C7 1.394(3)
C7 O2 1.356(2)
C7 C8 1.387(3)
C8 C9 1.375(3)
C8 H8 0.9300
C9 C10 1.391(3)
C9 H9 0.9300
C10 C11 1.378(3)
C10 C12 1.493(3)
C11 H11 0.9300
C12 O3 1.216(2)
C12 N1 1.363(2)
C13 N2 1.505(3)
C13 C16 1.519(3)
C13 C14 1.523(3)
C13 C15 1.524(3)
C14 H14A 0.9600
C14 H14B 0.9600
C14 H14C 0.9600
C15 H15A 0.9600
C15 H15B 0.9600
C15 H15C 0.9600
C16 H16A 0.9600
C16 H16B 0.9600
C16 H16C 0.9600
C17 O4 1.231(2)
C17 N2 1.355(2)
C17 C18 1.490(3)
C18 C19 1.378(3)
C18 C23 1.385(3)
C19 C20 1.372(4)
C19 H19 0.9300
C20 C21 1.369(4)
C20 H20 0.9300
C21 C22 1.358(4)
C21 H21 0.9300
C22 C23 1.379(4)
C22 H22 0.9300
C23 H23 0.9300
N1 N2 1.395(2)
N1 H1 0.8600

loop_
_geom_hbond_atom_site_label_D
_geom_hbond_atom_site_label_H
_geom_hbond_atom_site_label_A
_geom_hbond_site_symmetry_A
_geom_hbond_distance_DH
_geom_hbond_distance_HA
_geom_hbond_distance_DA
_geom_hbond_angle_DHA
C1 H1A O3 1_545 0.96 2.54 3.500(3) 177
N1 H1 O4 2_645 0.86 2.09 2.903(2) 157
C9 H9 O4 2_645 0.93 2.49 3.410(3) 168

loop_
_geom_torsion_atom_site_label_1
_geom_torsion_atom_site_label_2
_geom_torsion_atom_site_label_3
_geom_torsion_atom_site_label_4
_geom_torsion
O2 C3 C4 C5 -57.1(2)
C1 C3 C4 C5 61.7(2)
C2 C3 C4 C5 -172.4(2)
C3 C4 C5 O1 -139.3(2)
C3 C4 C5 C6 41.2(3)
O1 C5 C6 C11 -14.5(3)
C4 C5 C6 C11 165.01(19)
O1 C5 C6 C7 167.7(2)
C4 C5 C6 C7 -12.8(3)
C11 C6 C7 O2 -177.54(19)
C5 C6 C7 O2 0.3(3)
C11 C6 C7 C8 1.8(3)
C5 C6 C7 C8 179.7(2)
O2 C7 C8 C9 177.1(2)
C6 C7 C8 C9 -2.2(3)
C7 C8 C9 C10 1.3(4)
C8 C9 C10 C11 0.1(3)
C8 C9 C10 C12 -178.5(2)
C9 C10 C11 C6 -0.6(3)
C12 C10 C11 C6 178.18(18)
C7 C6 C11 C10 -0.4(3)
C5 C6 C11 C10 -178.21(18)
C11 C10 C12 O3 -3.3(3)
C9 C10 C12 O3 175.4(2)
C11 C10 C12 N1 176.44(17)
C9 C10 C12 N1 -4.9(3)
O4 C17 C18 C19 65.3(3)
N2 C17 C18 C19 -114.7(2)
O4 C17 C18 C23 -109.8(2)
N2 C17 C18 C23 70.3(3)
C23 C18 C19 C20 -2.0(3)
C17 C18 C19 C20 -177.2(2)
C18 C19 C20 C21 0.9(4)
C19 C20 C21 C22 0.8(4)
C20 C21 C22 C23 -1.3(4)
C21 C22 C23 C18 0.2(4)
C19 C18 C23 C22 1.5(3)
C17 C18 C23 C22 176.5(2)
O3 C12 N1 N2 -2.4(3)
C10 C12 N1 N2 177.89(16)
O4 C17 N2 N1 -171.25(17)
C18 C17 N2 N1 8.7(3)
O4 C17 N2 C13 4.4(3)
C18 C17 N2 C13 -175.64(18)
C12 N1 N2 C17 -99.9(2)
C12 N1 N2 C13 84.2(2)
C16 C13 N2 C17 -61.0(3)
C14 C13 N2 C17 178.2(2)
C15 C13 N2 C17 60.4(2)
C16 C13 N2 N1 114.6(2)
C14 C13 N2 N1 -6.2(3)
C15 C13 N2 N1 -124.1(2)
C8 C7 O2 C3 162.3(2)
C6 C7 O2 C3 -18.3(3)
C1 C3 O2 C7 -75.2(2)
C2 C3 O2 C7 166.2(2)
C4 C3 O2 C7 45.9(3)

loop_
_cod_related_entry_id
_cod_related_entry_database
_cod_related_entry_code
1 ChemSpider 21129237
